data_7021471
loop_
_publ_author_name
'Sun, Yan-Qiong'
'Deng, Song'
'Liu, Qi'
'Ge, Su-Zhi'
'Chen, Yi-Ping'

_publ_section_title
;
 A green luminescent 1-D helical tubular dipyrazol-bridged cadmium(ii)
 complex: a coordination tube included in a supramolecular tube.
;
_journal_issue 29
_journal_name_full 'Dalton transactions (Cambridge, England : 2003)'
_journal_page_first 10503
_journal_page_last 10509
_journal_paper_doi 10.1039/c3dt50620g
_journal_volume 42
_journal_year 2013
_chemical_formula_sum 'C28 H24 Cd N8 O8'
_chemical_formula_weight 712.95
_chemical_name_systematic
;
?
;
_space_group_IT_number 122
_symmetry_cell_setting tetragonal
_symmetry_space_group_name_Hall 'I -4 2bw'
_symmetry_space_group_name_H-M 'I -4 2 d'
_atom_sites_solution_hydrogens geom
_atom_sites_solution_primary direct
_atom_sites_solution_secondary difmap
_audit_creation_method SHELXL-97
_cell_angle_alpha 90.00
_cell_angle_beta 90.00
_cell_angle_gamma 90.00
_cell_formula_units_Z 8
_cell_length_a 25.749(4)
_cell_length_b 25.749(4)
_cell_length_c 8.3921(17)
_cell_measurement_temperature 293(2)
_cell_volume 5564.1(17)
_computing_structure_refinement 'SHELXL-97 (Sheldrick, 1997)'
_computing_structure_solution 'SHELXS-97 (Sheldrick, 1990)'
_diffrn_ambient_temperature 293(2)
_diffrn_measured_fraction_theta_full 0.997
_diffrn_measured_fraction_theta_max 0.997
_diffrn_radiation_monochromator graphite
_diffrn_radiation_source 'fine-focus sealed tube'
_diffrn_radiation_type MoK\a
_diffrn_radiation_wavelength 0.71073
_diffrn_reflns_av_R_equivalents 0.0622
_diffrn_reflns_av_sigmaI/netI 0.0350
_diffrn_reflns_limit_h_max 33
_diffrn_reflns_limit_h_min -33
_diffrn_reflns_limit_k_max 33
_diffrn_reflns_limit_k_min -28
_diffrn_reflns_limit_l_max 10
_diffrn_reflns_limit_l_min -10
_diffrn_reflns_number 23147
_diffrn_reflns_theta_full 27.50
_diffrn_reflns_theta_max 27.50
_diffrn_reflns_theta_min 3.16
_exptl_absorpt_coefficient_mu 0.853
_exptl_absorpt_correction_type none
_exptl_crystal_density_diffrn 1.702
_exptl_crystal_density_method 'not measured'
_exptl_crystal_F_000 2880
_exptl_crystal_size_max 0.25
_exptl_crystal_size_mid 0.16
_exptl_crystal_size_min 0.15
_refine_diff_density_max 1.216
_refine_diff_density_min -0.816
_refine_diff_density_rms 0.089
_refine_ls_abs_structure_details 'Flack H D (1983), Acta Cryst. A39, 876-881'
_refine_ls_abs_structure_Flack 0.03(4)
_refine_ls_extinction_method none
_refine_ls_goodness_of_fit_ref 1.157
_refine_ls_hydrogen_treatment constr
_refine_ls_matrix_type full
_refine_ls_number_parameters 202
_refine_ls_number_reflns 3201
_refine_ls_number_restraints 1
_refine_ls_restrained_S_all 1.157
_refine_ls_R_factor_all 0.0459
_refine_ls_R_factor_gt 0.0453
_refine_ls_shift/su_max 0.001
_refine_ls_shift/su_mean 0.000
_refine_ls_structure_factor_coef Fsqd
_refine_ls_weighting_details 'calc w=1/[\s^2^(Fo^2^)+(0.0449P)^2^+20.9166P] where P=(Fo^2^+2Fc^2^)/3'
_refine_ls_weighting_scheme calc
_refine_ls_wR_factor_gt 0.1056
_refine_ls_wR_factor_ref 0.1060
_reflns_number_gt 3165
_reflns_number_total 3201
_reflns_threshold_expression >2sigma(I)
_cod_data_source_file c3dt50620g.txt
_cod_data_source_block 1
_cod_original_cell_volume 5563.9(16)
_cod_original_sg_symbol_H-M I-42d
_cod_database_code 7021471

loop_
_symmetry_equiv_pos_as_xyz
'x, y, z'
'y, -x, -z'
'-x, -y, z'
'-y, x, -z'
'x, -y+1/2, -z+1/4'
'-x, y+1/2, -z+1/4'
'-y, -x+1/2, z+1/4'
'y, x+1/2, z+1/4'
'x+1/2, y+1/2, z+1/2'
'y+1/2, -x+1/2, -z+1/2'
'-x+1/2, -y+1/2, z+1/2'
'-y+1/2, x+1/2, -z+1/2'
'x+1/2, -y+1, -z+3/4'
'-x+1/2, y+1, -z+3/4'
'-y+1/2, -x+1, z+3/4'
'y+1/2, x+1, z+3/4'

loop_
_atom_site_label
_atom_site_type_symbol
_atom_site_fract_x
_atom_site_fract_y
_atom_site_fract_z
_atom_site_U_iso_or_equiv
_atom_site_adp_type
_atom_site_occupancy
_atom_site_symmetry_multiplicity
_atom_site_calc_flag
_atom_site_refinement_flags
Cd1 Cd -1.918932(16) -1.2500 -0.3750 0.01951(12) Uani 1 2 d S
O1 O -1.89451(14) -1.12976(13) 0.3753(6) 0.0368(8) Uani 1 1 d .
O2 O -1.94073(13) -1.20218(12) 0.3981(4) 0.0269(7) Uani 1 1 d .
O3 O -1.99771(15) -1.08832(17) 0.4496(4) 0.0438(10) Uani 1 1 d .
O4 O -2.0510(2) -1.0452(3) 0.2950(7) 0.0783(17) Uiso 1 1 d .
H4 H -2.0619 -1.0347 0.3809 0.117 Uiso 1 1 calc RD
N1 N -1.85043(17) -1.19950(18) -0.2767(5) 0.0292(9) Uani 1 1 d .
N2 N -1.83683(17) -1.15248(17) -0.3369(6) 0.0361(12) Uani 1 1 d .
H2 H -1.8554 -1.1353 -0.4038 0.043 Uiso 1 1 calc R
N3 N -1.97508(16) -1.19286(16) -0.2417(5) 0.0249(9) Uani 1 1 d .
N4 N -2.04209(17) -1.13826(17) -0.2414(5) 0.0280(9) Uani 1 1 d .
H4A H -2.0687 -1.1214 -0.2756 0.034 Uiso 1 1 calc R
C1 C -1.8143(2) -1.2617(2) -0.0864(8) 0.0496(18) Uani 1 1 d .
H1A H -1.8103 -1.2902 -0.1592 0.074 Uiso 1 1 calc R
H1B H -1.8470 -1.2646 -0.0324 0.074 Uiso 1 1 calc R
H1C H -1.7866 -1.2625 -0.0097 0.074 Uiso 1 1 calc R
C2 C -1.81248(19) -1.2119(2) -0.1760(6) 0.0300(11) Uani 1 1 d .
C3 C -1.77409(17) -1.17304(19) -0.1733(6) 0.0286(11) Uani 1 1 d .
C4 C -1.7909(2) -1.1357(2) -0.2799(9) 0.0406(15) Uani 1 1 d .
C5 C -1.7663(3) -1.0865(3) -0.3330(11) 0.073(3) Uani 1 1 d .
H5A H -1.7824 -1.0578 -0.2793 0.109 Uiso 1 1 calc R
H5B H -1.7708 -1.0827 -0.4460 0.109 Uiso 1 1 calc R
H5C H -1.7300 -1.0872 -0.3082 0.109 Uiso 1 1 calc R
C6 C -1.92972(17) -1.16043(17) 0.3322(5) 0.0197(9) Uani 1 1 d .
C7 C -1.96047(17) -1.14833(18) 0.1807(6) 0.0215(9) Uani 1 1 d .
C8 C -1.94813(18) -1.17735(18) 0.0465(6) 0.0240(9) Uani 1 1 d .
H8 H -1.9208 -1.2009 0.0479 0.029 Uiso 1 1 calc R
C9 C -1.97812(17) -1.17005(17) -0.0915(5) 0.0205(9) Uani 1 1 d .
C10 C -2.02015(18) -1.13554(19) -0.0906(5) 0.0234(9) Uani 1 1 d .
C11 C -2.0325(2) -1.1060(2) 0.0406(6) 0.0294(11) Uani 1 1 d .
H11 H -2.0602 -1.0828 0.0384 0.035 Uiso 1 1 calc R
C12 C -2.0022(2) -1.1120(2) 0.1768(6) 0.0261(10) Uani 1 1 d .
C13 C -2.01625(19) -1.0819(2) 0.3196(6) 0.0287(10) Uani 1 1 d .
C14 C -2.01350(19) -1.17246(19) -0.3225(6) 0.0248(10) Uani 1 1 d .
H14 H -2.0203 -1.1811 -0.4280 0.030 Uiso 1 1 calc R

loop_
_atom_site_aniso_label
_atom_site_aniso_U_11
_atom_site_aniso_U_22
_atom_site_aniso_U_33
_atom_site_aniso_U_23
_atom_site_aniso_U_13
_atom_site_aniso_U_12
Cd1 0.0185(2) 0.0221(2) 0.01792(19) -0.00066(18) 0.000 0.000
O1 0.0380(18) 0.0333(17) 0.039(2) 0.015(2) -0.016(2) -0.0150(14)
O2 0.0339(17) 0.0260(16) 0.0209(18) 0.0074(14) -0.0087(14) -0.0057(13)
O3 0.058(3) 0.044(2) 0.030(2) -0.0115(19) -0.0152(19) 0.013(2)
N1 0.026(2) 0.034(2) 0.028(2) 0.0000(18) -0.0087(18) -0.0056(17)
N2 0.029(2) 0.031(2) 0.048(3) 0.009(2) -0.015(2) 0.0029(18)
N3 0.025(2) 0.027(2) 0.023(2) 0.0002(17) -0.0025(17) 0.0055(17)
N4 0.030(2) 0.035(2) 0.019(2) -0.0018(18) -0.0058(17) 0.0114(18)
C1 0.044(3) 0.051(4) 0.053(4) 0.021(3) -0.021(3) -0.013(3)
C2 0.024(2) 0.038(3) 0.027(2) -0.002(2) -0.0067(19) -0.003(2)
C3 0.019(2) 0.029(2) 0.038(3) -0.003(2) -0.013(2) -0.0022(18)
C4 0.027(3) 0.035(3) 0.060(4) 0.012(3) -0.016(3) -0.004(2)
C5 0.061(4) 0.049(4) 0.107(8) 0.042(4) -0.042(4) -0.022(3)
C6 0.023(2) 0.020(2) 0.015(2) 0.0021(15) 0.0034(16) 0.0040(16)
C7 0.023(2) 0.021(2) 0.020(2) 0.0004(17) -0.0014(17) -0.0007(17)
C8 0.023(2) 0.027(2) 0.022(2) 0.0036(19) -0.0059(19) 0.0063(19)
C9 0.022(2) 0.022(2) 0.018(2) 0.0011(16) -0.0022(16) 0.0014(16)
C10 0.027(2) 0.030(2) 0.013(2) 0.0009(17) 0.0007(17) 0.0067(18)
C11 0.025(2) 0.037(3) 0.026(3) -0.002(2) -0.004(2) 0.012(2)
C12 0.029(2) 0.032(2) 0.017(2) -0.0040(19) 0.0006(18) 0.006(2)
C13 0.031(2) 0.036(3) 0.020(2) 0.001(2) -0.0028(18) 0.010(2)
C14 0.028(2) 0.025(2) 0.021(2) -0.0030(18) -0.0015(18) 0.0021(18)

loop_
_atom_type_symbol
_atom_type_description
_atom_type_scat_dispersion_real
_atom_type_scat_dispersion_imag
_atom_type_scat_source
C C 0.0033 0.0016 'International Tables Vol C Tables 4.2.6.8 and 6.1.1.4'
H H 0.0000 0.0000 'International Tables Vol C Tables 4.2.6.8 and 6.1.1.4'
N N 0.0061 0.0033 'International Tables Vol C Tables 4.2.6.8 and 6.1.1.4'
O O 0.0106 0.0060 'International Tables Vol C Tables 4.2.6.8 and 6.1.1.4'
Cd Cd -0.8075 1.2024 'International Tables Vol C Tables 4.2.6.8 and 6.1.1.4'

loop_
_geom_angle_atom_site_label_1
_geom_angle_atom_site_label_2
_geom_angle_atom_site_label_3
_geom_angle
_geom_angle_site_symmetry_1
_geom_angle_site_symmetry_3
O2 Cd1 O2 152.19(17) 1_554 5_525
O2 Cd1 N1 100.10(14) 1_554 .
O2 Cd1 N1 100.76(15) 5_525 .
O2 Cd1 N1 100.76(15) 1_554 5_524
O2 Cd1 N1 100.10(14) 5_525 5_524
N1 Cd1 N1 82.2(2) . 5_524
O2 Cd1 N3 78.11(13) 1_554 5_524
O2 Cd1 N3 84.83(14) 5_525 5_524
N1 Cd1 N3 168.60(16) . 5_524
N1 Cd1 N3 87.02(15) 5_524 5_524
O2 Cd1 N3 84.83(14) 1_554 .
O2 Cd1 N3 78.11(13) 5_525 .
N1 Cd1 N3 87.02(15) . .
N1 Cd1 N3 168.60(16) 5_524 .
N3 Cd1 N3 103.9(2) 5_524 .
C6 O2 Cd1 139.9(3) . 1_556
C2 N1 N2 105.1(4) . .
C2 N1 Cd1 130.1(4) . .
N2 N1 Cd1 124.0(3) . .
C4 N2 N1 112.4(4) . .
C14 N3 C9 104.9(4) . .
C14 N3 Cd1 118.1(3) . .
C9 N3 Cd1 136.9(3) . .
C14 N4 C10 105.9(4) . .
N1 C2 C3 110.8(5) . .
N1 C2 C1 120.3(5) . .
C3 C2 C1 128.8(5) . .
C4 C3 C2 105.3(4) . .
C4 C3 C3 128.0(4) . 14_144
C2 C3 C3 126.7(4) . 14_144
N2 C4 C3 106.3(5) . .
N2 C4 C5 122.7(5) . .
C3 C4 C5 130.9(5) . .
O2 C6 O1 125.5(4) . .
O2 C6 C7 115.4(4) . .
O1 C6 C7 119.0(4) . .
C8 C7 C12 120.5(4) . .
C8 C7 C6 116.5(4) . .
C12 C7 C6 122.9(4) . .
C7 C8 C9 118.1(4) . .
N3 C9 C10 108.4(4) . .
N3 C9 C8 131.2(4) . .
C10 C9 C8 120.4(4) . .
C11 C10 N4 131.6(4) . .
C11 C10 C9 122.2(4) . .
N4 C10 C9 106.2(4) . .
C10 C11 C12 117.8(4) . .
C11 C12 C7 120.9(4) . .
C11 C12 C13 118.2(4) . .
C7 C12 C13 120.8(4) . .
O3 C13 O4 120.7(5) . .
O3 C13 C12 124.7(5) . .
O4 C13 C12 114.6(5) . .
N3 C14 N4 114.7(4) . .

loop_
_geom_bond_atom_site_label_1
_geom_bond_atom_site_label_2
_geom_bond_distance
_geom_bond_site_symmetry_2
Cd1 O2 2.336(3) 1_554
Cd1 O2 2.336(3) 5_525
Cd1 N1 2.341(4) .
Cd1 N1 2.341(4) 5_524
Cd1 N3 2.347(4) 5_524
Cd1 N3 2.347(4) .
O1 C6 1.255(5) .
O2 C6 1.242(5) .
O2 Cd1 2.336(3) 1_556
O3 C13 1.203(6) .
O4 C13 1.317(7) .
N1 C2 1.331(6) .
N1 N2 1.358(6) .
N2 C4 1.347(7) .
N3 C14 1.309(6) .
N3 C9 1.393(6) .
N4 C14 1.334(6) .
N4 C10 1.387(6) .
C1 C2 1.488(8) .
C2 C3 1.407(7) .
C3 C4 1.382(7) .
C3 C3 1.482(9) 14_144
C4 C5 1.485(8) .
C6 C7 1.530(6) .
C7 C8 1.388(6) .
C7 C12 1.426(6) .
C8 C9 1.404(6) .
C9 C10 1.400(6) .
C10 C11 1.376(7) .
C11 C12 1.392(7) .
C12 C13 1.472(7) .

loop_
_geom_hbond_atom_site_label_D
_geom_hbond_atom_site_label_H
_geom_hbond_atom_site_label_A
_geom_hbond_distance_DH
_geom_hbond_distance_HA
_geom_hbond_distance_DA
_geom_hbond_angle_DHA
_geom_hbond_site_symmetry_A
O4 H4 O3 0.82 1.78 2.595(5) 170.6 2_426
N2 H2 O1 0.86 2.11 2.895(6) 150.8 1_554
N4 H4A O1 0.86 1.83 2.659(5) 161.9 2_425
